data_4037999
loop_
_publ_author_name
'He, Min'
'Chen, Nuan'
'Liu, Lala'
'Zhu, Yuqi'
'Li, Qing'
'Li, Hongguang'
'Lang, Ming'
'Wang, Jian'
'Peng, Shiyong'

_publ_section_title
;
 Synthesis of 3-Azabicyclo[m.2.0] Ring Systems via Copper-Catalyzed
 Cascade Reaction of Diazo Compounds with 1,n-Allenynes.
;
_journal_name_full 'The Journal of organic chemistry'
_journal_paper_doi 10.1021/acs.joc.0c00149
_journal_year 2020
_chemical_formula_moiety 'C27 H29 N O4 S'
_chemical_formula_sum 'C27 H29 N O4 S'
_chemical_formula_weight 463.57
_space_group_crystal_system monoclinic
_space_group_IT_number 14
_space_group_name_Hall '-P 2yn'
_space_group_name_H-M_alt 'P 1 21/n 1'
_atom_sites_solution_hydrogens geom
_atom_sites_solution_primary dual
_audit_creation_date 2019-12-06
_audit_creation_method
;
Olex2 1.3-alpha
(compiled Nov 21 2019 18:26:39 for OlexSys, GUI svn.r6003)
;
_cell_angle_alpha 90
_cell_angle_beta 114.996(16)
_cell_angle_gamma 90
_cell_formula_units_Z 4
_cell_length_a 14.5776(19)
_cell_length_b 11.6775(10)
_cell_length_c 15.460(2)
_cell_measurement_reflns_used 2371
_cell_measurement_temperature 293.15
_cell_measurement_theta_max 24.5080
_cell_measurement_theta_min 3.0560
_cell_volume 2385.3(6)
_computing_cell_refinement 'CrysAlisPro 1.171.38.43f (Rigaku OD, 2015)'
_computing_data_collection 'CrysAlisPro 1.171.38.43f (Rigaku OD, 2015)'
_computing_data_reduction 'CrysAlisPro 1.171.38.43f (Rigaku OD, 2015)'
_computing_molecular_graphics 'Olex2 1.3-alpha (Dolomanov et al., 2009)'
_computing_publication_material 'Olex2 1.3-alpha (Dolomanov et al., 2009)'
_computing_structure_refinement 'SHELXL 2018/3 (Sheldrick, 2015)'
_computing_structure_solution 'SHELXT 2018/2 (Sheldrick, 2018)'
_diffrn_ambient_temperature 293.15
_diffrn_detector 'CCD plate'
_diffrn_detector_area_resol_mean 5.2684
_diffrn_detector_type AtlasS2
_diffrn_measured_fraction_theta_full 1.000
_diffrn_measured_fraction_theta_max 1.000
_diffrn_measurement_details
;
List of Runs (angles in degrees, time in seconds):

  # Type    Start    End  Width  t~exp~   \w     \q     \k     \f   Frames
--------------------------------------------------------------------------
  1  \w    -19.00  67.00   1.00    8.00    --   11.74  19.00-180.00   86
  2  \w    -63.00  36.00   1.00    8.00    --   11.74 -37.00 -30.00   99
;
_diffrn_measurement_device 'four-circle diffractometer'
_diffrn_measurement_device_type 'SuperNova, Dual, Cu at zero, AtlasS2'
_diffrn_measurement_method '\w scans'
_diffrn_orient_matrix_type 'CrysAlisPro convention (1999,Acta A55,543-557)'
_diffrn_orient_matrix_UB_11 -0.0047464000
_diffrn_orient_matrix_UB_12 0.0024135000
_diffrn_orient_matrix_UB_13 0.0436818000
_diffrn_orient_matrix_UB_21 0.0274690000
_diffrn_orient_matrix_UB_22 -0.0521201000
_diffrn_orient_matrix_UB_23 0.0148674000
_diffrn_orient_matrix_UB_31 0.0458424000
_diffrn_orient_matrix_UB_32 0.0313443000
_diffrn_orient_matrix_UB_33 0.0208007000
_diffrn_radiation_monochromator mirror
_diffrn_radiation_probe x-ray
_diffrn_radiation_type 'Mo K\a'
_diffrn_radiation_wavelength 0.71073
_diffrn_reflns_av_R_equivalents 0.0411
_diffrn_reflns_av_unetI/netI 0.0625
_diffrn_reflns_Laue_measured_fraction_full 1.000
_diffrn_reflns_Laue_measured_fraction_max 1.000
_diffrn_reflns_limit_h_max 14
_diffrn_reflns_limit_h_min -17
_diffrn_reflns_limit_k_max 13
_diffrn_reflns_limit_k_min -11
_diffrn_reflns_limit_l_max 18
_diffrn_reflns_limit_l_min -13
_diffrn_reflns_number 9704
_diffrn_reflns_point_group_measured_fraction_full 1.000
_diffrn_reflns_point_group_measured_fraction_max 1.000
_diffrn_reflns_theta_full 24.997
_diffrn_reflns_theta_max 24.997
_diffrn_reflns_theta_min 2.270
_diffrn_source 'micro-focus sealed X-ray tube'
_diffrn_source_type 'SuperNova (Mo) X-ray Source'
_exptl_absorpt_coefficient_mu 0.169
_exptl_absorpt_correction_T_max 1.00000
_exptl_absorpt_correction_T_min 0.57645
_exptl_absorpt_correction_type multi-scan
_exptl_absorpt_process_details
;
CrysAlisPro 1.171.38.43f (Rigaku Oxford Diffraction, 2015)
Empirical absorption correction using spherical harmonics,
 implemented in SCALE3 ABSPACK scaling algorithm.
;
_exptl_crystal_colour colourless
_exptl_crystal_colour_primary colourless
_exptl_crystal_density_diffrn 1.291
_exptl_crystal_description block
_exptl_crystal_F_000 984
_exptl_crystal_size_max 0.13
_exptl_crystal_size_mid 0.1
_exptl_crystal_size_min 0.08
_refine_diff_density_max 0.692
_refine_diff_density_min -0.488
_refine_diff_density_rms 0.057
_refine_ls_extinction_method none
_refine_ls_goodness_of_fit_ref 1.042
_refine_ls_hydrogen_treatment constr
_refine_ls_matrix_type full
_refine_ls_number_parameters 300
_refine_ls_number_reflns 4202
_refine_ls_number_restraints 8
_refine_ls_restrained_S_all 1.063
_refine_ls_R_factor_all 0.1268
_refine_ls_R_factor_gt 0.0804
_refine_ls_shift/su_max 0.002
_refine_ls_shift/su_mean 0.000
_refine_ls_structure_factor_coef Fsqd
_refine_ls_weighting_details 'w=1/[\s^2^(Fo^2^)+(0.0924P)^2^+2.3432P] where P=(Fo^2^+2Fc^2^)/3'
_refine_ls_weighting_scheme calc
_refine_ls_wR_factor_gt 0.1953
_refine_ls_wR_factor_ref 0.2267
_reflns_Friedel_coverage 0.000
_reflns_number_gt 2622
_reflns_number_total 4202
_reflns_threshold_expression 'I > 2\s(I)'
_cod_data_source_file jo0c00149_si_004.cif
_cod_data_source_block p415-2
_cod_database_code 4037999
_shelx_shelxl_version_number 2018/3
_shelx_space_group_comment
;
The symmetry employed for this shelxl refinement is uniquely defined
by the following loop, which should always be used as a source of
symmetry information in preference to the above space-group names.
They are only intended as comments.
;
_shelx_estimated_absorpt_t_max 0.987
_shelx_estimated_absorpt_t_min 0.978
_reflns_odcompleteness_completeness 99.90
_reflns_odcompleteness_iscentric 1
_reflns_odcompleteness_theta 26.32
_olex2_refinement_description
;
1. Fixed Uiso
 At 1.2 times of:
  All C(H) groups, All C(H,H) groups
 At 1.5 times of:
  All C(H,H,H) groups
2. Restrained distances
 C1-C6
 1.45 with sigma of 0.02
3. Rigid bond restraints
 C1, C6
 with sigma for 1-2 distances of 0.01 and sigma for 1-3 distances of 0.01
4. Uiso/Uaniso restraints and constraints
C1 \\sim C6: within 2A with sigma of 0.002 and sigma for terminal atoms of
0.004 within 2A
5.a Ternary CH refined with riding coordinates:
 C12(H12), C14(H14)
5.b Secondary CH2 refined with riding coordinates:
 C15(H15A,H15B), C17(H17A,H17B), C18(H18A,H18B), C16(H16A,H16B), C8(H8A,H8B)
5.c Aromatic/amide H refined with riding coordinates:
 C11(H11), C26(H26), C13(H13), C25(H25), C22(H22), C23(H23), C6(H6), C2(H2),
 C5(H5), C3(H3), C4(H4)
5.d Idealised Me refined as rotating group:
 C20(H20A,H20B,H20C), C27(H27A,H27B,H27C)
;
_olex2_submission_special_instructions 'No special instructions were received'
_oxdiff_exptl_absorpt_empirical_details
;
Empirical correction (ABSPACK) includes:
- Absorption correction using spherical harmonics
- Frame scaling
;
_oxdiff_exptl_absorpt_empirical_full_max 1.592
_oxdiff_exptl_absorpt_empirical_full_min 0.645

loop_
_space_group_symop_operation_xyz
'x, y, z'
'-x+1/2, y+1/2, -z+1/2'
'-x, -y, -z'
'x-1/2, -y-1/2, z-1/2'

loop_
_atom_site_label
_atom_site_type_symbol
_atom_site_fract_x
_atom_site_fract_y
_atom_site_fract_z
_atom_site_U_iso_or_equiv
_atom_site_adp_type
_atom_site_occupancy
_atom_site_site_symmetry_order
_atom_site_calc_flag
_atom_site_refinement_flags_posn
_atom_site_refinement_flags_adp
_atom_site_refinement_flags_occupancy
_atom_site_disorder_assembly
_atom_site_disorder_group
S01 S 0.25888(9) -0.17068(10) 0.27564(8) 0.0547(4) Uani 1 1 d . . . . .
O4 O 0.2431(3) -0.0965(3) 0.1974(2) 0.0722(10) Uani 1 1 d . . . . .
O3 O 0.3218(2) -0.2694(3) 0.2911(3) 0.0722(10) Uani 1 1 d . . . . .
O2 O -0.0722(3) -0.1636(3) 0.5011(3) 0.0850(11) Uani 1 1 d . . . . .
N1 N 0.1483(3) -0.2194(3) 0.2638(2) 0.0475(9) Uani 1 1 d . . . . .
C10 C 0.0804(3) -0.1900(3) 0.4205(3) 0.0454(10) Uani 1 1 d . . . . .
C11 C 0.0532(3) -0.0876(3) 0.3806(3) 0.0507(11) Uani 1 1 d . . . . .
H11 H 0.038213 -0.032646 0.416240 0.061 Uiso 1 1 calc R U . . .
O1 O -0.0301(3) -0.3361(3) 0.5641(3) 0.0941(13) Uani 1 1 d . . . . .
C7 C 0.0849(3) -0.2480(3) 0.5115(3) 0.0483(10) Uani 1 1 d . . . . .
C26 C 0.3039(4) 0.0304(4) 0.3761(4) 0.0621(13) Uani 1 1 d . . . . .
H26 H 0.270447 0.066899 0.317563 0.074 Uiso 1 1 calc R U . . .
C12 C 0.0439(3) -0.0511(3) 0.2847(3) 0.0511(11) Uani 1 1 d . . . . .
H12 H 0.097886 0.003883 0.293404 0.061 Uiso 1 1 calc R U . . .
C21 C 0.3106(3) -0.0877(3) 0.3801(3) 0.0466(10) Uani 1 1 d . . . . .
C15 C 0.0238(4) -0.1161(5) 0.1202(3) 0.0666(13) Uani 1 1 d . . . . .
H15A H 0.072908 -0.060842 0.118929 0.080 Uiso 1 1 calc R U . . .
H15B H 0.026374 -0.182439 0.083555 0.080 Uiso 1 1 calc R U . . .
C1 C 0.1672(4) -0.2054(5) 0.6045(3) 0.0654(11) Uani 1 1 d D U . . .
C13 C 0.1543(3) -0.3101(3) 0.3296(3) 0.0508(11) Uani 1 1 d . . . . .
H13 H 0.184476 -0.379449 0.327165 0.061 Uiso 1 1 calc R U . . .
C17 C -0.0842(4) 0.0420(5) 0.1303(4) 0.0834(16) Uani 1 1 d . . . . .
H17A H -0.035874 0.098158 0.128732 0.100 Uiso 1 1 calc R U . . .
H17B H -0.151157 0.075866 0.101399 0.100 Uiso 1 1 calc R U . . .
C25 C 0.3465(4) 0.0936(4) 0.4580(5) 0.0756(16) Uani 1 1 d . . . . .
H25 H 0.341809 0.173006 0.454039 0.091 Uiso 1 1 calc R U . . .
C18 C -0.0587(4) 0.0091(4) 0.2330(3) 0.0664(13) Uani 1 1 d . . . . .
H18A H -0.111471 -0.041057 0.233729 0.080 Uiso 1 1 calc R U . . .
H18B H -0.058960 0.077770 0.268220 0.080 Uiso 1 1 calc R U . . .
C16 C -0.0808(4) -0.0639(5) 0.0746(4) 0.0791(15) Uani 1 1 d . . . . .
H16A H -0.130508 -0.119139 0.074546 0.095 Uiso 1 1 calc R U . . .
H16B H -0.096907 -0.043257 0.009012 0.095 Uiso 1 1 calc R U . . .
C8 C 0.1097(4) -0.3631(3) 0.4726(3) 0.0553(11) Uani 1 1 d . . . . .
H8A H 0.172900 -0.398279 0.515434 0.066 Uiso 1 1 calc R U . . .
H8B H 0.054736 -0.418120 0.451170 0.066 Uiso 1 1 calc R U . . .
C22 C 0.3611(3) -0.1407(4) 0.4676(3) 0.0614(12) Uani 1 1 d . . . . .
H22 H 0.366474 -0.220080 0.471527 0.074 Uiso 1 1 calc R U . . .
C19 C -0.0141(4) -0.2439(4) 0.5232(3) 0.0585(12) Uani 1 1 d . . . . .
C14 C 0.0515(3) -0.1519(3) 0.2229(3) 0.0473(10) Uani 1 1 d . . . . .
H14 H -0.001405 -0.205885 0.219341 0.057 Uiso 1 1 calc R U . . .
C24 C 0.3957(4) 0.0433(5) 0.5455(4) 0.0726(15) Uani 1 1 d . . . . .
C23 C 0.4032(4) -0.0749(5) 0.5488(4) 0.0751(15) Uani 1 1 d . . . . .
H23 H 0.437694 -0.110756 0.607483 0.090 Uiso 1 1 calc R U . . .
C20 C -0.1174(5) -0.3272(6) 0.5881(5) 0.116(3) Uani 1 1 d . . . . .
H20A H -0.158439 -0.394670 0.566572 0.174 Uiso 1 1 calc R U . . .
H20B H -0.156800 -0.261059 0.557470 0.174 Uiso 1 1 calc R U . . .
H20C H -0.093793 -0.320092 0.656023 0.174 Uiso 1 1 calc R U . . .
C6 C 0.2068(4) -0.2792(5) 0.6810(4) 0.0835(13) Uani 1 1 d D U . . .
H6 H 0.185034 -0.354946 0.673392 0.100 Uiso 1 1 calc R U . . .
C9 C 0.1171(3) -0.2945(3) 0.3930(3) 0.0459(10) Uani 1 1 d . . . . .
C2 C 0.1997(4) -0.0971(5) 0.6177(3) 0.0667(13) Uani 1 1 d . . . . .
H2 H 0.171189 -0.044871 0.568004 0.080 Uiso 1 1 calc R U . . .
C5 C 0.2781(6) -0.2434(8) 0.7687(5) 0.123(3) Uani 1 1 d . . . . .
H5 H 0.301785 -0.293246 0.820482 0.147 Uiso 1 1 calc R U . . .
C3 C 0.2746(5) -0.0611(6) 0.7034(5) 0.0967(19) Uani 1 1 d . . . . .
H3 H 0.298655 0.013648 0.710008 0.116 Uiso 1 1 calc R U . . .
C27 C 0.4428(5) 0.1139(6) 0.6364(5) 0.116(3) Uani 1 1 d . . . . .
H27A H 0.483830 0.173400 0.628088 0.174 Uiso 1 1 calc R U . . .
H27B H 0.484154 0.065380 0.688426 0.174 Uiso 1 1 calc R U . . .
H27C H 0.390271 0.147462 0.650017 0.174 Uiso 1 1 calc R U . . .
C4 C 0.3131(5) -0.1348(8) 0.7784(5) 0.102(2) Uani 1 1 d . . . . .
H4 H 0.363547 -0.110552 0.836248 0.123 Uiso 1 1 calc R U . . .

loop_
_atom_site_aniso_label
_atom_site_aniso_U_11
_atom_site_aniso_U_22
_atom_site_aniso_U_33
_atom_site_aniso_U_23
_atom_site_aniso_U_13
_atom_site_aniso_U_12
S01 0.0580(7) 0.0604(7) 0.0559(8) -0.0069(6) 0.0342(6) -0.0055(6)
O4 0.080(2) 0.094(2) 0.057(2) 0.0074(18) 0.0433(18) -0.0095(19)
O3 0.064(2) 0.066(2) 0.093(3) -0.0201(18) 0.0397(19) 0.0026(17)
O2 0.079(2) 0.078(2) 0.107(3) -0.002(2) 0.048(2) 0.010(2)
N1 0.056(2) 0.0451(19) 0.047(2) -0.0038(16) 0.0270(17) -0.0010(17)
C10 0.055(2) 0.042(2) 0.040(2) -0.0057(18) 0.021(2) -0.004(2)
C11 0.064(3) 0.042(2) 0.048(3) -0.006(2) 0.026(2) 0.003(2)
O1 0.095(3) 0.091(3) 0.126(3) 0.027(2) 0.075(3) 0.009(2)
C7 0.054(2) 0.050(2) 0.041(2) -0.0004(19) 0.021(2) -0.002(2)
C26 0.068(3) 0.051(3) 0.073(3) 0.005(2) 0.035(3) -0.010(2)
C12 0.063(3) 0.041(2) 0.050(3) -0.0003(19) 0.024(2) -0.002(2)
C21 0.049(2) 0.044(2) 0.056(3) 0.000(2) 0.031(2) -0.0030(19)
C15 0.070(3) 0.085(3) 0.049(3) 0.007(2) 0.029(3) 0.003(3)
C1 0.066(2) 0.077(3) 0.049(2) 0.0044(19) 0.020(2) 0.005(2)
C13 0.058(3) 0.040(2) 0.057(3) -0.002(2) 0.026(2) 0.002(2)
C17 0.084(4) 0.080(4) 0.077(4) 0.023(3) 0.025(3) 0.018(3)
C25 0.088(4) 0.049(3) 0.109(5) -0.016(3) 0.061(4) -0.020(3)
C18 0.076(3) 0.057(3) 0.066(3) 0.006(2) 0.029(3) 0.013(3)
C16 0.076(4) 0.102(4) 0.051(3) 0.012(3) 0.018(3) 0.011(3)
C8 0.067(3) 0.042(2) 0.059(3) 0.004(2) 0.029(2) -0.001(2)
C22 0.065(3) 0.053(3) 0.064(3) -0.004(2) 0.025(3) -0.003(2)
C19 0.066(3) 0.061(3) 0.045(3) -0.001(2) 0.021(2) -0.011(3)
C14 0.052(2) 0.051(2) 0.041(2) -0.0018(19) 0.022(2) -0.003(2)
C24 0.061(3) 0.082(4) 0.087(4) -0.030(3) 0.043(3) -0.027(3)
C23 0.061(3) 0.093(4) 0.063(3) -0.002(3) 0.018(3) 0.000(3)
C20 0.129(6) 0.141(6) 0.130(6) -0.025(5) 0.105(5) -0.044(5)
C6 0.083(3) 0.083(3) 0.059(3) 0.004(2) 0.005(2) 0.004(2)
C9 0.053(2) 0.039(2) 0.046(3) -0.0047(19) 0.022(2) -0.0033(19)
C2 0.069(3) 0.077(3) 0.049(3) -0.010(2) 0.021(2) -0.014(3)
C5 0.123(6) 0.132(6) 0.064(4) 0.011(4) -0.008(4) 0.024(5)
C3 0.096(4) 0.110(5) 0.073(4) -0.019(4) 0.025(4) -0.032(4)
C27 0.095(4) 0.137(6) 0.126(6) -0.079(5) 0.057(4) -0.054(4)
C4 0.072(4) 0.138(6) 0.077(5) -0.027(5) 0.012(3) -0.012(4)

loop_
_atom_type_symbol
_atom_type_description
_atom_type_scat_dispersion_real
_atom_type_scat_dispersion_imag
_atom_type_scat_source
C C 0.0033 0.0016 'International Tables Vol C Tables 4.2.6.8 and 6.1.1.4'
H H 0.0000 0.0000 'International Tables Vol C Tables 4.2.6.8 and 6.1.1.4'
N N 0.0061 0.0033 'International Tables Vol C Tables 4.2.6.8 and 6.1.1.4'
O O 0.0106 0.0060 'International Tables Vol C Tables 4.2.6.8 and 6.1.1.4'
S S 0.1246 0.1234 'International Tables Vol C Tables 4.2.6.8 and 6.1.1.4'

loop_
_geom_angle_atom_site_label_1
_geom_angle_atom_site_label_2
_geom_angle_atom_site_label_3
_geom_angle
_geom_angle_site_symmetry_1
_geom_angle_site_symmetry_3
_geom_angle_publ_flag
O4 S01 O3 119.6(2) . . ?
O4 S01 N1 108.46(19) . . ?
O4 S01 C21 107.3(2) . . ?
O3 S01 N1 105.64(18) . . ?
O3 S01 C21 107.2(2) . . ?
N1 S01 C21 108.24(17) . . ?
C13 N1 S01 114.2(3) . . ?
C13 N1 C14 116.6(3) . . ?
C14 N1 S01 124.5(3) . . ?
C11 C10 C7 135.3(4) . . ?
C11 C10 C9 133.7(4) . . ?
C9 C10 C7 91.0(3) . . ?
C10 C11 H11 116.5 . . ?
C10 C11 C12 127.0(4) . . ?
C12 C11 H11 116.5 . . ?
C19 O1 C20 114.2(5) . . ?
C10 C7 C8 87.4(3) . . ?
C1 C7 C10 115.8(3) . . ?
C1 C7 C8 115.1(4) . . ?
C1 C7 C19 106.6(3) . . ?
C19 C7 C10 114.7(3) . . ?
C19 C7 C8 116.9(4) . . ?
C21 C26 H26 120.0 . . ?
C25 C26 H26 120.0 . . ?
C25 C26 C21 120.1(5) . . ?
C11 C12 H12 108.7 . . ?
C11 C12 C18 107.8(4) . . ?
C11 C12 C14 113.3(3) . . ?
C18 C12 H12 108.7 . . ?
C18 C12 C14 109.6(4) . . ?
C14 C12 H12 108.7 . . ?
C26 C21 S01 121.0(4) . . ?
C26 C21 C22 119.3(4) . . ?
C22 C21 S01 119.7(3) . . ?
H15A C15 H15B 108.0 . . ?
C16 C15 H15A 109.3 . . ?
C16 C15 H15B 109.3 . . ?
C16 C15 C14 111.6(4) . . ?
C14 C15 H15A 109.3 . . ?
C14 C15 H15B 109.3 . . ?
C6 C1 C7 119.1(5) . . ?
C2 C1 C7 122.8(4) . . ?
C2 C1 C6 117.9(5) . . ?
N1 C13 H13 120.0 . . ?
C9 C13 N1 120.0(4) . . ?
C9 C13 H13 120.0 . . ?
H17A C17 H17B 108.2 . . ?
C18 C17 H17A 109.8 . . ?
C18 C17 H17B 109.8 . . ?
C18 C17 C16 109.5(4) . . ?
C16 C17 H17A 109.8 . . ?
C16 C17 H17B 109.8 . . ?
C26 C25 H25 119.1 . . ?
C26 C25 C24 121.8(5) . . ?
C24 C25 H25 119.1 . . ?
C12 C18 H18A 108.7 . . ?
C12 C18 H18B 108.7 . . ?
C17 C18 C12 114.4(4) . . ?
C17 C18 H18A 108.7 . . ?
C17 C18 H18B 108.7 . . ?
H18A C18 H18B 107.6 . . ?
C15 C16 C17 109.4(5) . . ?
C15 C16 H16A 109.8 . . ?
C15 C16 H16B 109.8 . . ?
C17 C16 H16A 109.8 . . ?
C17 C16 H16B 109.8 . . ?
H16A C16 H16B 108.2 . . ?
C7 C8 H8A 114.0 . . ?
C7 C8 H8B 114.0 . . ?
H8A C8 H8B 111.2 . . ?
C9 C8 C7 88.0(3) . . ?
C9 C8 H8A 114.0 . . ?
C9 C8 H8B 114.0 . . ?
C21 C22 H22 120.3 . . ?
C23 C22 C21 119.4(5) . . ?
C23 C22 H22 120.3 . . ?
O2 C19 O1 121.5(5) . . ?
O2 C19 C7 125.0(4) . . ?
O1 C19 C7 113.5(4) . . ?
N1 C14 C12 115.9(3) . . ?
N1 C14 C15 111.9(3) . . ?
N1 C14 H14 105.2 . . ?
C12 C14 H14 105.2 . . ?
C15 C14 C12 112.2(4) . . ?
C15 C14 H14 105.2 . . ?
C25 C24 C23 117.7(5) . . ?
C25 C24 C27 121.7(6) . . ?
C23 C24 C27 120.6(6) . . ?
C22 C23 C24 121.7(5) . . ?
C22 C23 H23 119.2 . . ?
C24 C23 H23 119.2 . . ?
O1 C20 H20A 109.5 . . ?
O1 C20 H20B 109.5 . . ?
O1 C20 H20C 109.5 . . ?
H20A C20 H20B 109.5 . . ?
H20A C20 H20C 109.5 . . ?
H20B C20 H20C 109.5 . . ?
C1 C6 H6 119.3 . . ?
C1 C6 C5 121.5(6) . . ?
C5 C6 H6 119.3 . . ?
C10 C9 C8 92.6(3) . . ?
C13 C9 C10 130.2(4) . . ?
C13 C9 C8 136.6(4) . . ?
C1 C2 H2 119.3 . . ?
C1 C2 C3 121.4(5) . . ?
C3 C2 H2 119.3 . . ?
C6 C5 H5 120.5 . . ?
C4 C5 C6 119.1(6) . . ?
C4 C5 H5 120.5 . . ?
C2 C3 H3 120.0 . . ?
C4 C3 C2 120.0(6) . . ?
C4 C3 H3 120.0 . . ?
C24 C27 H27A 109.5 . . ?
C24 C27 H27B 109.5 . . ?
C24 C27 H27C 109.5 . . ?
H27A C27 H27B 109.5 . . ?
H27A C27 H27C 109.5 . . ?
H27B C27 H27C 109.5 . . ?
C5 C4 C3 119.9(6) . . ?
C5 C4 H4 120.0 . . ?
C3 C4 H4 120.0 . . ?

loop_
_geom_bond_atom_site_label_1
_geom_bond_atom_site_label_2
_geom_bond_distance
_geom_bond_site_symmetry_2
_geom_bond_publ_flag
S01 O4 1.425(3) . ?
S01 O3 1.430(3) . ?
S01 N1 1.645(3) . ?
S01 C21 1.757(4) . ?
O2 C19 1.212(6) . ?
N1 C13 1.445(5) . ?
N1 C14 1.502(5) . ?
C10 C11 1.326(5) . ?
C10 C7 1.538(5) . ?
C10 C9 1.466(5) . ?
C11 H11 0.9300 . ?
C11 C12 1.493(6) . ?
O1 C19 1.319(5) . ?
O1 C20 1.472(6) . ?
C7 C1 1.516(6) . ?
C7 C8 1.575(6) . ?
C7 C19 1.529(6) . ?
C26 H26 0.9300 . ?
C26 C21 1.381(6) . ?
C26 C25 1.367(7) . ?
C12 H12 0.9800 . ?
C12 C18 1.537(6) . ?
C12 C14 1.549(6) . ?
C21 C22 1.384(6) . ?
C15 H15A 0.9700 . ?
C15 H15B 0.9700 . ?
C15 C16 1.511(7) . ?
C15 C14 1.522(6) . ?
C1 C6 1.378(6) . ?
C1 C2 1.336(7) . ?
C13 H13 0.9300 . ?
C13 C9 1.319(6) . ?
C17 H17A 0.9700 . ?
C17 H17B 0.9700 . ?
C17 C18 1.519(7) . ?
C17 C16 1.519(8) . ?
C25 H25 0.9300 . ?
C25 C24 1.368(8) . ?
C18 H18A 0.9700 . ?
C18 H18B 0.9700 . ?
C16 H16A 0.9700 . ?
C16 H16B 0.9700 . ?
C8 H8A 0.9700 . ?
C8 H8B 0.9700 . ?
C8 C9 1.510(6) . ?
C22 H22 0.9300 . ?
C22 C23 1.376(7) . ?
C14 H14 0.9800 . ?
C24 C23 1.384(7) . ?
C24 C27 1.520(7) . ?
C23 H23 0.9300 . ?
C20 H20A 0.9600 . ?
C20 H20B 0.9600 . ?
C20 H20C 0.9600 . ?
C6 H6 0.9300 . ?
C6 C5 1.379(8) . ?
C2 H2 0.9300 . ?
C2 C3 1.380(7) . ?
C5 H5 0.9300 . ?
C5 C4 1.351(9) . ?
C3 H3 0.9300 . ?
C3 C4 1.360(9) . ?
C27 H27A 0.9600 . ?
C27 H27B 0.9600 . ?
C27 H27C 0.9600 . ?
C4 H4 0.9300 . ?

loop_
_geom_torsion_atom_site_label_1
_geom_torsion_atom_site_label_2
_geom_torsion_atom_site_label_3
_geom_torsion_atom_site_label_4
_geom_torsion
_geom_torsion_site_symmetry_1
_geom_torsion_site_symmetry_2
_geom_torsion_site_symmetry_3
_geom_torsion_site_symmetry_4
_geom_torsion_publ_flag
S01 N1 C13 C9 116.8(4) . . . . ?
S01 N1 C14 C12 -69.7(4) . . . . ?
S01 N1 C14 C15 60.7(4) . . . . ?
S01 C21 C22 C23 178.7(4) . . . . ?
O4 S01 N1 C13 170.3(3) . . . . ?
O4 S01 N1 C14 -34.7(4) . . . . ?
O4 S01 C21 C26 17.6(4) . . . . ?
O4 S01 C21 C22 -160.8(3) . . . . ?
O3 S01 N1 C13 40.9(3) . . . . ?
O3 S01 N1 C14 -164.1(3) . . . . ?
O3 S01 C21 C26 147.2(3) . . . . ?
O3 S01 C21 C22 -31.2(4) . . . . ?
N1 S01 C21 C26 -99.3(4) . . . . ?
N1 S01 C21 C22 82.3(4) . . . . ?
N1 C13 C9 C10 -10.2(7) . . . . ?
N1 C13 C9 C8 -178.7(4) . . . . ?
C10 C11 C12 C18 131.5(5) . . . . ?
C10 C11 C12 C14 10.1(6) . . . . ?
C10 C7 C1 C6 -151.3(4) . . . . ?
C10 C7 C1 C2 32.5(6) . . . . ?
C10 C7 C8 C9 7.1(3) . . . . ?
C10 C7 C19 O2 -37.4(6) . . . . ?
C10 C7 C19 O1 145.3(4) . . . . ?
C11 C10 C7 C1 -71.4(6) . . . . ?
C11 C10 C7 C8 171.8(5) . . . . ?
C11 C10 C7 C19 53.3(6) . . . . ?
C11 C10 C9 C13 16.3(8) . . . . ?
C11 C10 C9 C8 -171.5(5) . . . . ?
C11 C12 C18 C17 -174.7(4) . . . . ?
C11 C12 C14 N1 -59.7(5) . . . . ?
C11 C12 C14 C15 170.0(4) . . . . ?
C7 C10 C11 C12 -172.9(4) . . . . ?
C7 C10 C9 C13 -164.5(5) . . . . ?
C7 C10 C9 C8 7.6(3) . . . . ?
C7 C1 C6 C5 -176.7(6) . . . . ?
C7 C1 C2 C3 179.8(5) . . . . ?
C7 C8 C9 C10 -7.4(3) . . . . ?
C7 C8 C9 C13 163.8(5) . . . . ?
C26 C21 C22 C23 0.2(6) . . . . ?
C26 C25 C24 C23 1.4(7) . . . . ?
C26 C25 C24 C27 180.0(5) . . . . ?
C21 S01 N1 C13 -73.6(3) . . . . ?
C21 S01 N1 C14 81.4(3) . . . . ?
C21 C26 C25 C24 -0.5(7) . . . . ?
C21 C22 C23 C24 0.7(7) . . . . ?
C1 C7 C8 C9 -110.3(4) . . . . ?
C1 C7 C19 O2 92.1(5) . . . . ?
C1 C7 C19 O1 -85.3(5) . . . . ?
C1 C6 C5 C4 -3.1(11) . . . . ?
C1 C2 C3 C4 -3.5(9) . . . . ?
C13 N1 C14 C12 84.7(4) . . . . ?
C13 N1 C14 C15 -144.9(4) . . . . ?
C25 C26 C21 S01 -178.7(4) . . . . ?
C25 C26 C21 C22 -0.3(6) . . . . ?
C25 C24 C23 C22 -1.4(8) . . . . ?
C18 C12 C14 N1 179.8(3) . . . . ?
C18 C12 C14 C15 49.6(5) . . . . ?
C18 C17 C16 C15 -59.4(6) . . . . ?
C16 C15 C14 N1 171.5(4) . . . . ?
C16 C15 C14 C12 -56.2(5) . . . . ?
C16 C17 C18 C12 56.5(6) . . . . ?
C8 C7 C1 C6 -51.4(6) . . . . ?
C8 C7 C1 C2 132.3(5) . . . . ?
C8 C7 C19 O2 -137.6(5) . . . . ?
C8 C7 C19 O1 45.1(5) . . . . ?
C19 C7 C1 C6 79.9(5) . . . . ?
C19 C7 C1 C2 -96.3(5) . . . . ?
C19 C7 C8 C9 123.5(4) . . . . ?
C14 N1 C13 C9 -40.2(5) . . . . ?
C14 C12 C18 C17 -50.9(5) . . . . ?
C14 C15 C16 C17 60.5(6) . . . . ?
C20 O1 C19 O2 -5.5(7) . . . . ?
C20 O1 C19 C7 171.9(4) . . . . ?
C6 C1 C2 C3 3.5(8) . . . . ?
C6 C5 C4 C3 3.1(12) . . . . ?
C9 C10 C11 C12 5.8(8) . . . . ?
C9 C10 C7 C1 109.5(4) . . . . ?
C9 C10 C7 C8 -7.3(3) . . . . ?
C9 C10 C7 C19 -125.8(4) . . . . ?
C2 C1 C6 C5 -0.3(9) . . . . ?
C2 C3 C4 C5 0.1(11) . . . . ?
C27 C24 C23 C22 179.9(5) . . . . ?
